data_4025157
loop_
_publ_author_name
'Mercedes Alonso'
'Roberto Chicharro'
'Carlos Miranda'
'Vicente J. Ar\'an'
'Miguel A. Maestro'
'Bernardo Herrad\'on'

_publ_section_title
;
 X-ray Diffraction, Solution Structure, and Computational Studies on
 Derivatives of (3-sec-Butyl-2,3-dihydro-1H-isoquinolin-4-ylidene)acetic
 Acid: Compounds with Activity as Calpain Inhibitors
;
_journal_name_full 'Journal of Organic Chemistry'
_journal_page_first 342
_journal_page_last 352
_journal_paper_doi 10.1021/jo902091u
_journal_volume 75
_journal_year 2010
_chemical_absolute_configuration ad
_chemical_formula_moiety 'C19 H25 N O3'
_chemical_formula_sum 'C19 H25 N O3'
_chemical_formula_weight 315.40
_chemical_name_systematic
; 
 ? 
;
_space_group_IT_number 19
_symmetry_cell_setting orthorhombic
_symmetry_space_group_name_Hall 'P 2ac 2ab'
_symmetry_space_group_name_H-M 'P 21 21 21'
_atom_sites_solution_hydrogens geom
_atom_sites_solution_primary direct
_atom_sites_solution_secondary difmap
_audit_creation_method SHELXL-97
_cell_angle_alpha 90.00
_cell_angle_beta 90.00
_cell_angle_gamma 90.00
_cell_formula_units_Z 8
_cell_length_a 11.0514(16)
_cell_length_b 13.9951(19)
_cell_length_c 22.484(3)
_cell_measurement_temperature 100(2)
_cell_volume 3477.5(8)
_computing_cell_refinement 'Bruker SAINT'
_computing_data_collection 'Bruker SMART'
_computing_data_reduction 'Bruker SHELXTL'
_computing_molecular_graphics 'Bruker SHELXTL'
_computing_publication_material 'Bruker SHELXTL'
_computing_structure_refinement 'SHELXL-97 (Sheldrick, 1997)'
_computing_structure_solution 'SHELXS-97 (Sheldrick, 1997)'
_diffrn_ambient_temperature 100(2)
_diffrn_measured_fraction_theta_full 0.998
_diffrn_measured_fraction_theta_max 0.998
_diffrn_measurement_device_type 'CCD area detector'
_diffrn_measurement_method 'phi and omega scans'
_diffrn_radiation_monochromator graphite
_diffrn_radiation_source 'fine-focus sealed tube'
_diffrn_radiation_type MoK\a
_diffrn_radiation_wavelength 0.71073
_diffrn_reflns_av_R_equivalents 0.0758
_diffrn_reflns_av_sigmaI/netI 0.1006
_diffrn_reflns_limit_h_max 10
_diffrn_reflns_limit_h_min -13
_diffrn_reflns_limit_k_max 17
_diffrn_reflns_limit_k_min -17
_diffrn_reflns_limit_l_max 28
_diffrn_reflns_limit_l_min -26
_diffrn_reflns_number 19775
_diffrn_reflns_theta_full 26.37
_diffrn_reflns_theta_max 26.37
_diffrn_reflns_theta_min 1.71
_exptl_absorpt_coefficient_mu 0.081
_exptl_absorpt_correction_T_max 0.9920
_exptl_absorpt_correction_T_min 0.9676
_exptl_absorpt_correction_type multi-scan
_exptl_absorpt_process_details
; 
 Siemens SADABS program multi-scan
 Blessing, Acta Cryst. (1995) A51 33-38
;
_exptl_crystal_colour Colourless
_exptl_crystal_density_diffrn 1.205
_exptl_crystal_density_method 'not measured'
_exptl_crystal_description Prism
_exptl_crystal_F_000 1360
_exptl_crystal_size_max 0.41
_exptl_crystal_size_mid 0.14
_exptl_crystal_size_min 0.10
_refine_diff_density_max 0.569
_refine_diff_density_min -0.320
_refine_diff_density_rms 0.057
_refine_ls_abs_structure_details 'Flack H D (1983), Acta Cryst. A39, 876-881'
_refine_ls_abs_structure_Flack -0.8(15)
_refine_ls_extinction_method none
_refine_ls_goodness_of_fit_ref 1.036
_refine_ls_hydrogen_treatment noref
_refine_ls_matrix_type full
_refine_ls_number_parameters 415
_refine_ls_number_reflns 7054
_refine_ls_number_restraints 0
_refine_ls_restrained_S_all 1.036
_refine_ls_R_factor_all 0.1270
_refine_ls_R_factor_gt 0.0615
_refine_ls_shift/su_max 0.000
_refine_ls_shift/su_mean 0.000
_refine_ls_structure_factor_coef Fsqd
_refine_ls_weighting_details 'calc w=1/[\s^2^(Fo^2^)+(0.0668P)^2^+1.0011P] where P=(Fo^2^+2Fc^2^)/3'
_refine_ls_weighting_scheme calc
_refine_ls_wR_factor_gt 0.1300
_refine_ls_wR_factor_ref 0.1569
_reflns_number_gt 4316
_reflns_number_total 7054
_reflns_threshold_expression >2sigma(I)
_cod_data_source_file jo902091u_si_002.cif
_cod_data_source_block anc2
_cod_depositor_comments
;
The following automatic conversions were performed:

'_symmetry_cell_setting' value 'Orthorhombic' changed to
'orthorhombic' according to the built-in table from CIF Core
dictionary named 'cif_core.dic' version 2.4.1 from
2010-06-29.

'_exptl_absorpt_correction_type' value 'Multi-scan'
changed to 'multi-scan' according to the built-in table from CIF Core
dictionary named 'cif_core.dic' version 2.4.1 from 2010-06-29.

Automatic conversion script
Id: cif_fix_values 1646 2011-03-28 12:23:43Z adriana 
;
_cod_database_code 4025157

loop_
_symmetry_equiv_pos_as_xyz
'x, y, z'
'-x+1/2, -y, z+1/2'
'-x, y+1/2, -z+1/2'
'x+1/2, -y+1/2, -z'

loop_
_atom_site_label
_atom_site_type_symbol
_atom_site_fract_x
_atom_site_fract_y
_atom_site_fract_z
_atom_site_U_iso_or_equiv
_atom_site_adp_type
_atom_site_occupancy
_atom_site_symmetry_multiplicity
_atom_site_calc_flag
_atom_site_refinement_flags
_atom_site_disorder_assembly
_atom_site_disorder_group
O1 O 0.3886(2) 1.20803(17) 0.62188(10) 0.0331(6) Uani 1 1 d . . .
O2 O 0.1761(2) 1.02846(17) 0.85826(10) 0.0339(6) Uani 1 1 d . . .
O3 O 0.2556(3) 0.88364(17) 0.87637(10) 0.0390(7) Uani 1 1 d . . .
O4 O 0.6536(3) -0.17432(18) 0.73839(11) 0.0417(7) Uani 1 1 d . . .
O5 O 0.4138(2) 0.08358(18) 0.94160(10) 0.0361(6) Uani 1 1 d . . .
O6 O 0.3317(2) 0.21869(18) 0.90688(10) 0.0346(6) Uani 1 1 d . . .
N1 N 0.2792(3) 1.1615(2) 0.70143(12) 0.0341(8) Uani 1 1 d . . .
H1A H 0.2847 1.2181 0.7160 0.041 Uiso 1 1 calc R . .
N2 N 0.5914(3) -0.10036(19) 0.82213(12) 0.0279(7) Uani 1 1 d . . .
H2A H 0.5848 -0.1552 0.8390 0.033 Uiso 1 1 calc R . .
C1 C 0.3403(4) 1.1442(3) 0.65160(15) 0.0287(9) Uani 1 1 d . . .
C2 C 0.3485(3) 1.0405(2) 0.63378(15) 0.0249(8) Uani 1 1 d . . .
C3 C 0.4002(3) 1.0179(3) 0.57991(14) 0.0275(8) Uani 1 1 d . . .
H3A H 0.4238 1.0664 0.5541 0.033 Uiso 1 1 calc R . .
C4 C 0.4172(4) 0.9229(3) 0.56389(16) 0.0338(9) Uani 1 1 d . . .
H4A H 0.4537 0.9074 0.5279 0.041 Uiso 1 1 calc R . .
C5 C 0.3789(4) 0.8515(3) 0.60246(16) 0.0326(9) Uani 1 1 d . . .
H5A H 0.3875 0.7879 0.5914 0.039 Uiso 1 1 calc R . .
C6 C 0.3282(4) 0.8736(3) 0.65716(15) 0.0289(9) Uani 1 1 d . . .
H6A H 0.3036 0.8248 0.6825 0.035 Uiso 1 1 calc R . .
C7 C 0.3139(3) 0.9688(2) 0.67423(14) 0.0245(8) Uani 1 1 d . . .
C8 C 0.2647(3) 0.9965(2) 0.73312(15) 0.0248(8) Uani 1 1 d . . .
C9 C 0.2034(3) 1.0932(2) 0.73383(16) 0.0307(9) Uani 1 1 d . . .
H9A H 0.1958 1.1145 0.7752 0.037 Uiso 1 1 calc R . .
C10 C 0.2760(3) 0.9391(2) 0.78033(14) 0.0269(8) Uani 1 1 d . . .
H10A H 0.3165 0.8816 0.7745 0.032 Uiso 1 1 calc R . .
C11 C 0.2303(4) 0.9586(2) 0.84074(15) 0.0290(9) Uani 1 1 d . . .
C12 C 0.2060(4) 0.8886(3) 0.93677(16) 0.0428(11) Uani 1 1 d . . .
H12A H 0.1190 0.8973 0.9354 0.051 Uiso 1 1 calc R . .
H12B H 0.2412 0.9419 0.9582 0.051 Uiso 1 1 calc R . .
C13 C 0.2367(4) 0.7961(3) 0.96705(17) 0.0404(10) Uani 1 1 d . . .
H13A H 0.2133 0.7440 0.9411 0.048 Uiso 1 1 calc R . .
H13B H 0.1885 0.7911 1.0030 0.048 Uiso 1 1 calc R . .
C14 C 0.3688(4) 0.7833(4) 0.98360(19) 0.0555(13) Uani 1 1 d . . .
H14A H 0.3839 0.7158 0.9901 0.067 Uiso 1 1 calc R . .
H14B H 0.4183 0.8033 0.9502 0.067 Uiso 1 1 calc R . .
C15 C 0.4074(5) 0.8362(5) 1.0366(2) 0.0820(18) Uani 1 1 d . . .
H15A H 0.4916 0.8243 1.0439 0.123 Uiso 1 1 calc R . .
H15B H 0.3608 0.8156 1.0703 0.123 Uiso 1 1 calc R . .
H15C H 0.3950 0.9033 1.0304 0.123 Uiso 1 1 calc R . .
C16 C 0.0748(4) 1.0884(3) 0.70569(18) 0.0419(10) Uani 1 1 d . . .
H16A H 0.0854 1.0656 0.6648 0.050 Uiso 1 1 calc R . .
C17 C 0.0101(5) 1.1850(4) 0.7015(2) 0.0726(17) Uani 1 1 d . . .
H17A H 0.0636 1.2299 0.6818 0.087 Uiso 1 1 calc R . .
H17B H -0.0609 1.1773 0.6766 0.087 Uiso 1 1 calc R . .
C18 C -0.0278(7) 1.2265(4) 0.7583(3) 0.099(2) Uani 1 1 d . . .
H18A H -0.0664 1.2869 0.7513 0.148 Uiso 1 1 calc R . .
H18B H 0.0417 1.2357 0.7832 0.148 Uiso 1 1 calc R . .
H18C H -0.0836 1.1841 0.7776 0.148 Uiso 1 1 calc R . .
C19 C -0.0050(4) 1.0158(3) 0.73708(18) 0.0472(11) Uani 1 1 d . . .
H19A H -0.0828 1.0137 0.7181 0.071 Uiso 1 1 calc R . .
H19B H -0.0148 1.0339 0.7780 0.071 Uiso 1 1 calc R . .
H19C H 0.0320 0.9538 0.7350 0.071 Uiso 1 1 calc R . .
C20 C 0.6244(3) -0.1003(2) 0.76527(15) 0.0290(9) Uani 1 1 d . . .
C21 C 0.6261(3) -0.0069(2) 0.73385(15) 0.0270(8) Uani 1 1 d . . .
C22 C 0.6712(3) -0.0043(3) 0.67580(15) 0.0307(9) Uani 1 1 d . . .
H22A H 0.6965 -0.0604 0.6575 0.037 Uiso 1 1 calc R . .
C23 C 0.6784(3) 0.0814(3) 0.64553(15) 0.0313(9) Uani 1 1 d . . .
H23A H 0.7089 0.0832 0.6070 0.038 Uiso 1 1 calc R . .
C24 C 0.6399(4) 0.1646(3) 0.67302(16) 0.0338(9) Uani 1 1 d . . .
H24A H 0.6465 0.2225 0.6530 0.041 Uiso 1 1 calc R . .
C25 C 0.5918(3) 0.1628(2) 0.72976(16) 0.0302(9) Uani 1 1 d . . .
H25A H 0.5652 0.2193 0.7471 0.036 Uiso 1 1 calc R . .
C26 C 0.5826(3) 0.0762(2) 0.76168(15) 0.0248(8) Uani 1 1 d . . .
C27 C 0.5317(3) 0.0705(2) 0.82171(15) 0.0266(8) Uani 1 1 d . . .
C28 C 0.5648(3) -0.0162(2) 0.85915(15) 0.0281(8) Uani 1 1 d . . .
H28A H 0.4938 -0.0320 0.8833 0.034 Uiso 1 1 calc R . .
C29 C 0.4601(4) 0.1404(3) 0.84308(15) 0.0289(9) Uani 1 1 d . . .
H29A H 0.4464 0.1925 0.8184 0.035 Uiso 1 1 calc R . .
C30 C 0.4020(3) 0.1420(3) 0.90140(16) 0.0293(9) Uani 1 1 d . . .
C31 C 0.2646(4) 0.2268(3) 0.96159(16) 0.0444(11) Uani 1 1 d . . .
H31A H 0.3197 0.2314 0.9950 0.053 Uiso 1 1 calc R . .
H31B H 0.2139 0.1710 0.9672 0.053 Uiso 1 1 calc R . .
C32 C 0.1875(4) 0.3156(3) 0.95783(17) 0.0415(11) Uani 1 1 d . . .
H32A H 0.1468 0.3245 0.9956 0.050 Uiso 1 1 calc R . .
H32B H 0.2401 0.3702 0.9517 0.050 Uiso 1 1 calc R . .
C33 C 0.0949(4) 0.3141(3) 0.9097(2) 0.0493(12) Uani 1 1 d . . .
H33A H 0.0452 0.2574 0.9144 0.059 Uiso 1 1 calc R . .
H33B H 0.1357 0.3095 0.8716 0.059 Uiso 1 1 calc R . .
C34 C 0.0132(4) 0.4014(4) 0.9093(2) 0.0591(13) Uani 1 1 d . . .
H34A H -0.0443 0.3958 0.8774 0.089 Uiso 1 1 calc R . .
H34B H 0.0613 0.4578 0.9036 0.089 Uiso 1 1 calc R . .
H34C H -0.0290 0.4057 0.9465 0.089 Uiso 1 1 calc R . .
C35 C 0.6690(3) 0.0060(3) 0.90242(15) 0.0288(8) Uani 1 1 d . . .
H35A H 0.6476 0.0652 0.9232 0.035 Uiso 1 1 calc R . .
C36 C 0.7902(3) 0.0235(3) 0.87174(16) 0.0375(10) Uani 1 1 d . . .
H36A H 0.8190 -0.0364 0.8553 0.045 Uiso 1 1 calc R . .
H36B H 0.7778 0.0673 0.8389 0.045 Uiso 1 1 calc R . .
C37 C 0.8865(4) 0.0640(4) 0.91239(19) 0.0517(12) Uani 1 1 d . . .
H37A H 0.9604 0.0723 0.8905 0.078 Uiso 1 1 calc R . .
H37B H 0.9001 0.0208 0.9449 0.078 Uiso 1 1 calc R . .
H37C H 0.8603 0.1247 0.9276 0.078 Uiso 1 1 calc R . .
C38 C 0.6785(4) -0.0726(3) 0.94955(17) 0.0492(12) Uani 1 1 d . . .
H38A H 0.7435 -0.0580 0.9764 0.074 Uiso 1 1 calc R . .
H38B H 0.6939 -0.1327 0.9305 0.074 Uiso 1 1 calc R . .
H38C H 0.6039 -0.0762 0.9713 0.074 Uiso 1 1 calc R . .

loop_
_atom_site_aniso_label
_atom_site_aniso_U_11
_atom_site_aniso_U_22
_atom_site_aniso_U_33
_atom_site_aniso_U_23
_atom_site_aniso_U_13
_atom_site_aniso_U_12
O1 0.0450(17) 0.0267(14) 0.0276(13) 0.0083(11) 0.0022(13) -0.0059(13)
O2 0.0434(17) 0.0267(14) 0.0315(13) -0.0021(11) 0.0091(13) -0.0001(13)
O3 0.063(2) 0.0275(14) 0.0266(13) 0.0042(10) 0.0137(14) 0.0065(14)
O4 0.072(2) 0.0213(14) 0.0319(14) 0.0000(12) 0.0019(15) 0.0058(14)
O5 0.0471(17) 0.0340(15) 0.0273(13) 0.0025(12) 0.0030(12) 0.0045(14)
O6 0.0426(16) 0.0292(14) 0.0321(14) -0.0011(11) 0.0104(13) 0.0049(13)
N1 0.053(2) 0.0179(16) 0.0319(16) -0.0037(13) 0.0121(16) -0.0059(15)
N2 0.039(2) 0.0119(15) 0.0325(17) -0.0010(12) 0.0021(14) 0.0003(14)
C1 0.033(2) 0.026(2) 0.0266(19) -0.0006(16) 0.0006(17) -0.0021(17)
C2 0.023(2) 0.0250(19) 0.0266(18) -0.0016(15) -0.0047(15) -0.0013(15)
C3 0.026(2) 0.031(2) 0.0256(18) 0.0026(15) -0.0017(16) -0.0025(18)
C4 0.039(2) 0.036(2) 0.0264(19) -0.0060(17) 0.0032(17) 0.003(2)
C5 0.038(2) 0.025(2) 0.035(2) -0.0098(17) -0.0023(18) 0.0025(18)
C6 0.036(2) 0.026(2) 0.0244(18) -0.0005(15) 0.0003(17) 0.0027(17)
C7 0.023(2) 0.0249(19) 0.0254(18) -0.0006(15) -0.0017(15) 0.0014(16)
C8 0.0208(19) 0.0216(18) 0.0319(18) -0.0015(15) 0.0022(16) -0.0018(16)
C9 0.042(2) 0.0212(19) 0.0286(19) 0.0000(16) 0.0092(18) -0.0003(18)
C10 0.031(2) 0.0206(19) 0.0291(19) -0.0014(15) 0.0035(16) 0.0008(16)
C11 0.034(2) 0.022(2) 0.0303(19) 0.0049(16) 0.0026(17) -0.0018(17)
C12 0.062(3) 0.038(2) 0.028(2) 0.0006(17) 0.014(2) 0.009(2)
C13 0.052(3) 0.037(2) 0.032(2) 0.0033(17) 0.014(2) 0.001(2)
C14 0.059(3) 0.067(3) 0.040(2) 0.008(2) 0.010(2) -0.001(3)
C15 0.059(4) 0.126(5) 0.060(3) -0.011(3) 0.006(3) -0.002(4)
C16 0.036(2) 0.045(3) 0.045(2) 0.006(2) 0.011(2) 0.015(2)
C17 0.069(4) 0.077(4) 0.072(3) 0.018(3) 0.029(3) 0.027(3)
C18 0.139(7) 0.067(4) 0.090(5) -0.013(3) -0.013(4) 0.034(4)
C19 0.031(2) 0.063(3) 0.048(2) 0.005(2) 0.003(2) -0.003(2)
C20 0.039(2) 0.019(2) 0.0286(19) 0.0006(16) -0.0058(18) 0.0011(17)
C21 0.026(2) 0.025(2) 0.0297(18) -0.0001(16) -0.0019(16) -0.0008(16)
C22 0.035(2) 0.027(2) 0.0306(19) -0.0016(16) -0.0019(17) 0.0015(18)
C23 0.037(2) 0.031(2) 0.0256(18) 0.0018(16) 0.0011(17) -0.0016(19)
C24 0.040(3) 0.028(2) 0.033(2) 0.0048(17) 0.0030(18) -0.0041(18)
C25 0.033(2) 0.0196(19) 0.038(2) -0.0018(16) 0.0050(18) -0.0027(17)
C26 0.026(2) 0.0214(18) 0.0268(18) -0.0031(15) -0.0014(16) -0.0036(17)
C27 0.026(2) 0.0209(19) 0.033(2) -0.0006(15) -0.0030(17) -0.0058(17)
C28 0.035(2) 0.0211(19) 0.0282(18) 0.0017(15) 0.0042(16) -0.0013(17)
C29 0.034(2) 0.0220(19) 0.030(2) 0.0016(16) 0.0002(17) -0.0011(17)
C30 0.026(2) 0.026(2) 0.036(2) -0.0037(17) -0.0009(17) -0.0020(17)
C31 0.056(3) 0.044(3) 0.033(2) -0.0004(18) 0.016(2) 0.016(2)
C32 0.053(3) 0.041(3) 0.031(2) 0.0008(18) 0.009(2) 0.015(2)
C33 0.044(3) 0.054(3) 0.050(3) -0.007(2) 0.002(2) -0.004(2)
C34 0.047(3) 0.075(4) 0.055(3) 0.011(3) 0.001(2) 0.018(3)
C35 0.033(2) 0.0241(19) 0.0295(18) 0.0004(16) -0.0009(17) -0.0013(17)
C36 0.032(2) 0.048(3) 0.032(2) -0.0027(19) -0.0038(17) 0.005(2)
C37 0.035(3) 0.072(3) 0.049(3) -0.012(2) -0.001(2) -0.007(2)
C38 0.060(3) 0.048(3) 0.039(2) 0.012(2) -0.012(2) -0.006(2)

loop_
_atom_type_symbol
_atom_type_description
_atom_type_scat_dispersion_real
_atom_type_scat_dispersion_imag
_atom_type_scat_source
C C 0.0033 0.0016 'International Tables Vol C Tables 4.2.6.8 and 6.1.1.4'
H H 0.0000 0.0000 'International Tables Vol C Tables 4.2.6.8 and 6.1.1.4'
N N 0.0061 0.0033 'International Tables Vol C Tables 4.2.6.8 and 6.1.1.4'
O O 0.0106 0.0060 'International Tables Vol C Tables 4.2.6.8 and 6.1.1.4'

loop_
_geom_angle_atom_site_label_1
_geom_angle_atom_site_label_2
_geom_angle_atom_site_label_3
_geom_angle
_geom_angle_site_symmetry_1
_geom_angle_site_symmetry_3
_geom_angle_publ_flag
C11 O3 C12 115.8(3) . . ?
C30 O6 C31 116.3(3) . . ?
C1 N1 C9 126.1(3) . . ?
C1 N1 H1A 116.9 . . ?
C9 N1 H1A 116.9 . . ?
C20 N2 C28 126.7(3) . . ?
C20 N2 H2A 116.6 . . ?
C28 N2 H2A 116.6 . . ?
O1 C1 N1 122.8(3) . . ?
O1 C1 C2 121.7(3) . . ?
N1 C1 C2 115.5(3) . . ?
C3 C2 C7 121.2(3) . . ?
C3 C2 C1 118.7(3) . . ?
C7 C2 C1 119.8(3) . . ?
C2 C3 C4 120.2(3) . . ?
C2 C3 H3A 119.9 . . ?
C4 C3 H3A 119.9 . . ?
C5 C4 C3 119.0(3) . . ?
C5 C4 H4A 120.5 . . ?
C3 C4 H4A 120.5 . . ?
C6 C5 C4 121.1(3) . . ?
C6 C5 H5A 119.4 . . ?
C4 C5 H5A 119.4 . . ?
C5 C6 C7 120.1(3) . . ?
C5 C6 H6A 119.9 . . ?
C7 C6 H6A 119.9 . . ?
C6 C7 C2 118.2(3) . . ?
C6 C7 C8 122.4(3) . . ?
C2 C7 C8 119.4(3) . . ?
C10 C8 C7 121.2(3) . . ?
C10 C8 C9 124.8(3) . . ?
C7 C8 C9 114.0(3) . . ?
N1 C9 C8 108.8(3) . . ?
N1 C9 C16 110.3(3) . . ?
C8 C9 C16 111.5(3) . . ?
N1 C9 H9A 108.7 . . ?
C8 C9 H9A 108.7 . . ?
C16 C9 H9A 108.7 . . ?
C8 C10 C11 126.1(3) . . ?
C8 C10 H10A 117.0 . . ?
C11 C10 H10A 117.0 . . ?
O2 C11 O3 122.4(3) . . ?
O2 C11 C10 128.1(3) . . ?
O3 C11 C10 109.4(3) . . ?
O3 C12 C13 107.1(3) . . ?
O3 C12 H12A 110.3 . . ?
C13 C12 H12A 110.3 . . ?
O3 C12 H12B 110.3 . . ?
C13 C12 H12B 110.3 . . ?
H12A C12 H12B 108.5 . . ?
C12 C13 C14 115.5(4) . . ?
C12 C13 H13A 108.4 . . ?
C14 C13 H13A 108.4 . . ?
C12 C13 H13B 108.4 . . ?
C14 C13 H13B 108.4 . . ?
H13A C13 H13B 107.5 . . ?
C15 C14 C13 114.8(4) . . ?
C15 C14 H14A 108.6 . . ?
C13 C14 H14A 108.6 . . ?
C15 C14 H14B 108.6 . . ?
C13 C14 H14B 108.6 . . ?
H14A C14 H14B 107.5 . . ?
C14 C15 H15A 109.5 . . ?
C14 C15 H15B 109.5 . . ?
H15A C15 H15B 109.5 . . ?
C14 C15 H15C 109.5 . . ?
H15A C15 H15C 109.5 . . ?
H15B C15 H15C 109.5 . . ?
C19 C16 C17 110.3(4) . . ?
C19 C16 C9 111.7(3) . . ?
C17 C16 C9 114.4(4) . . ?
C19 C16 H16A 106.6 . . ?
C17 C16 H16A 106.6 . . ?
C9 C16 H16A 106.6 . . ?
C18 C17 C16 115.5(4) . . ?
C18 C17 H17A 108.4 . . ?
C16 C17 H17A 108.4 . . ?
C18 C17 H17B 108.4 . . ?
C16 C17 H17B 108.4 . . ?
H17A C17 H17B 107.5 . . ?
C17 C18 H18A 109.5 . . ?
C17 C18 H18B 109.5 . . ?
H18A C18 H18B 109.5 . . ?
C17 C18 H18C 109.5 . . ?
H18A C18 H18C 109.5 . . ?
H18B C18 H18C 109.5 . . ?
C16 C19 H19A 109.5 . . ?
C16 C19 H19B 109.5 . . ?
H19A C19 H19B 109.5 . . ?
C16 C19 H19C 109.5 . . ?
H19A C19 H19C 109.5 . . ?
H19B C19 H19C 109.5 . . ?
O4 C20 N2 122.6(3) . . ?
O4 C20 C21 119.9(3) . . ?
N2 C20 C21 117.5(3) . . ?
C22 C21 C26 121.0(3) . . ?
C22 C21 C20 118.1(3) . . ?
C26 C21 C20 120.8(3) . . ?
C23 C22 C21 120.2(3) . . ?
C23 C22 H22A 119.9 . . ?
C21 C22 H22A 119.9 . . ?
C22 C23 C24 119.5(3) . . ?
C22 C23 H23A 120.3 . . ?
C24 C23 H23A 120.3 . . ?
C25 C24 C23 121.0(3) . . ?
C25 C24 H24A 119.5 . . ?
C23 C24 H24A 119.5 . . ?
C24 C25 C26 120.8(3) . . ?
C24 C25 H25A 119.6 . . ?
C26 C25 H25A 119.6 . . ?
C21 C26 C25 117.4(3) . . ?
C21 C26 C27 119.7(3) . . ?
C25 C26 C27 122.9(3) . . ?
C29 C27 C26 121.0(3) . . ?
C29 C27 C28 121.5(3) . . ?
C26 C27 C28 117.5(3) . . ?
N2 C28 C27 111.9(3) . . ?
N2 C28 C35 111.7(3) . . ?
C27 C28 C35 111.6(3) . . ?
N2 C28 H28A 107.1 . . ?
C27 C28 H28A 107.1 . . ?
C35 C28 H28A 107.1 . . ?
C27 C29 C30 126.1(3) . . ?
C27 C29 H29A 116.9 . . ?
C30 C29 H29A 116.9 . . ?
O5 C30 O6 122.1(3) . . ?
O5 C30 C29 127.3(4) . . ?
O6 C30 C29 110.6(3) . . ?
O6 C31 C32 107.9(3) . . ?
O6 C31 H31A 110.1 . . ?
C32 C31 H31A 110.1 . . ?
O6 C31 H31B 110.1 . . ?
C32 C31 H31B 110.1 . . ?
H31A C31 H31B 108.4 . . ?
C33 C32 C31 114.7(4) . . ?
C33 C32 H32A 108.6 . . ?
C31 C32 H32A 108.6 . . ?
C33 C32 H32B 108.6 . . ?
C31 C32 H32B 108.6 . . ?
H32A C32 H32B 107.6 . . ?
C32 C33 C34 113.7(4) . . ?
C32 C33 H33A 108.8 . . ?
C34 C33 H33A 108.8 . . ?
C32 C33 H33B 108.8 . . ?
C34 C33 H33B 108.8 . . ?
H33A C33 H33B 107.7 . . ?
C33 C34 H34A 109.5 . . ?
C33 C34 H34B 109.5 . . ?
H34A C34 H34B 109.5 . . ?
C33 C34 H34C 109.5 . . ?
H34A C34 H34C 109.5 . . ?
H34B C34 H34C 109.5 . . ?
C36 C35 C38 111.6(3) . . ?
C36 C35 C28 113.8(3) . . ?
C38 C35 C28 110.1(3) . . ?
C36 C35 H35A 107.0 . . ?
C38 C35 H35A 107.0 . . ?
C28 C35 H35A 107.0 . . ?
C37 C36 C35 113.9(3) . . ?
C37 C36 H36A 108.8 . . ?
C35 C36 H36A 108.8 . . ?
C37 C36 H36B 108.8 . . ?
C35 C36 H36B 108.8 . . ?
H36A C36 H36B 107.7 . . ?
C36 C37 H37A 109.5 . . ?
C36 C37 H37B 109.5 . . ?
H37A C37 H37B 109.5 . . ?
C36 C37 H37C 109.5 . . ?
H37A C37 H37C 109.5 . . ?
H37B C37 H37C 109.5 . . ?
C35 C38 H38A 109.5 . . ?
C35 C38 H38B 109.5 . . ?
H38A C38 H38B 109.5 . . ?
C35 C38 H38C 109.5 . . ?
H38A C38 H38C 109.5 . . ?
H38B C38 H38C 109.5 . . ?

loop_
_geom_bond_atom_site_label_1
_geom_bond_atom_site_label_2
_geom_bond_distance
_geom_bond_site_symmetry_2
_geom_bond_publ_flag
O1 C1 1.238(4) . ?
O2 C11 1.213(4) . ?
O3 C11 1.349(4) . ?
O3 C12 1.466(4) . ?
O4 C20 1.242(4) . ?
O5 C30 1.225(4) . ?
O6 C30 1.331(4) . ?
O6 C31 1.441(4) . ?
N1 C1 1.330(4) . ?
N1 C9 1.465(5) . ?
N1 H1A 0.8600 . ?
N2 C20 1.330(4) . ?
N2 C28 1.472(4) . ?
N2 H2A 0.8600 . ?
C1 C2 1.508(5) . ?
C2 C3 1.376(5) . ?
C2 C7 1.407(5) . ?
C3 C4 1.391(5) . ?
C3 H3A 0.9300 . ?
C4 C5 1.389(5) . ?
C4 H4A 0.9300 . ?
C5 C6 1.387(5) . ?
C5 H5A 0.9300 . ?
C6 C7 1.397(5) . ?
C6 H6A 0.9300 . ?
C7 C8 1.483(5) . ?
C8 C10 1.336(5) . ?
C8 C9 1.514(5) . ?
C9 C16 1.557(6) . ?
C9 H9A 0.9800 . ?
C10 C11 1.475(5) . ?
C10 H10A 0.9300 . ?
C12 C13 1.501(5) . ?
C12 H12A 0.9700 . ?
C12 H12B 0.9700 . ?
C13 C14 1.517(6) . ?
C13 H13A 0.9700 . ?
C13 H13B 0.9700 . ?
C14 C15 1.467(7) . ?
C14 H14A 0.9700 . ?
C14 H14B 0.9700 . ?
C15 H15A 0.9600 . ?
C15 H15B 0.9600 . ?
C15 H15C 0.9600 . ?
C16 C19 1.520(6) . ?
C16 C17 1.531(6) . ?
C16 H16A 0.9800 . ?
C17 C18 1.464(7) . ?
C17 H17A 0.9700 . ?
C17 H17B 0.9700 . ?
C18 H18A 0.9600 . ?
C18 H18B 0.9600 . ?
C18 H18C 0.9600 . ?
C19 H19A 0.9600 . ?
C19 H19B 0.9600 . ?
C19 H19C 0.9600 . ?
C20 C21 1.486(5) . ?
C21 C22 1.398(5) . ?
C21 C26 1.406(5) . ?
C22 C23 1.381(5) . ?
C22 H22A 0.9300 . ?
C23 C24 1.386(5) . ?
C23 H23A 0.9300 . ?
C24 C25 1.382(5) . ?
C24 H24A 0.9300 . ?
C25 C26 1.412(5) . ?
C25 H25A 0.9300 . ?
C26 C27 1.465(5) . ?
C27 C29 1.347(5) . ?
C27 C28 1.521(5) . ?
C28 C35 1.539(5) . ?
C28 H28A 0.9800 . ?
C29 C30 1.460(5) . ?
C29 H29A 0.9300 . ?
C31 C32 1.508(5) . ?
C31 H31A 0.9700 . ?
C31 H31B 0.9700 . ?
C32 C33 1.489(6) . ?
C32 H32A 0.9700 . ?
C32 H32B 0.9700 . ?
C33 C34 1.519(6) . ?
C33 H33A 0.9700 . ?
C33 H33B 0.9700 . ?
C34 H34A 0.9600 . ?
C34 H34B 0.9600 . ?
C34 H34C 0.9600 . ?
C35 C36 1.526(5) . ?
C35 C38 1.531(5) . ?
C35 H35A 0.9800 . ?
C36 C37 1.514(5) . ?
C36 H36A 0.9700 . ?
C36 H36B 0.9700 . ?
C37 H37A 0.9600 . ?
C37 H37B 0.9600 . ?
C37 H37C 0.9600 . ?
C38 H38A 0.9600 . ?
C38 H38B 0.9600 . ?
C38 H38C 0.9600 . ?

loop_
_geom_torsion_atom_site_label_1
_geom_torsion_atom_site_label_2
_geom_torsion_atom_site_label_3
_geom_torsion_atom_site_label_4
_geom_torsion
_geom_torsion_site_symmetry_1
_geom_torsion_site_symmetry_2
_geom_torsion_site_symmetry_3
_geom_torsion_site_symmetry_4
_geom_torsion_publ_flag
C9 N1 C1 O1 169.5(4) . . . . ?
C9 N1 C1 C2 -11.4(5) . . . . ?
O1 C1 C2 C3 -7.0(5) . . . . ?
N1 C1 C2 C3 173.9(3) . . . . ?
O1 C1 C2 C7 167.3(3) . . . . ?
N1 C1 C2 C7 -11.9(5) . . . . ?
C7 C2 C3 C4 1.2(5) . . . . ?
C1 C2 C3 C4 175.4(4) . . . . ?
C2 C3 C4 C5 1.4(6) . . . . ?
C3 C4 C5 C6 -2.2(6) . . . . ?
C4 C5 C6 C7 0.5(6) . . . . ?
C5 C6 C7 C2 2.0(6) . . . . ?
C5 C6 C7 C8 -177.5(3) . . . . ?
C3 C2 C7 C6 -2.9(5) . . . . ?
C1 C2 C7 C6 -177.0(3) . . . . ?
C3 C2 C7 C8 176.7(3) . . . . ?
C1 C2 C7 C8 2.6(5) . . . . ?
C6 C7 C8 C10 27.0(5) . . . . ?
C2 C7 C8 C10 -152.6(4) . . . . ?
C6 C7 C8 C9 -153.3(3) . . . . ?
C2 C7 C8 C9 27.1(5) . . . . ?
C1 N1 C9 C8 39.6(5) . . . . ?
C1 N1 C9 C16 -83.0(5) . . . . ?
C10 C8 C9 N1 134.9(4) . . . . ?
C7 C8 C9 N1 -44.7(4) . . . . ?
C10 C8 C9 C16 -103.2(4) . . . . ?
C7 C8 C9 C16 77.2(4) . . . . ?
C7 C8 C10 C11 -179.6(3) . . . . ?
C9 C8 C10 C11 0.8(6) . . . . ?
C12 O3 C11 O2 4.2(5) . . . . ?
C12 O3 C11 C10 -174.7(3) . . . . ?
C8 C10 C11 O2 -0.4(7) . . . . ?
C8 C10 C11 O3 178.4(4) . . . . ?
C11 O3 C12 C13 176.0(3) . . . . ?
O3 C12 C13 C14 72.1(4) . . . . ?
C12 C13 C14 C15 77.2(5) . . . . ?
N1 C9 C16 C19 178.2(3) . . . . ?
C8 C9 C16 C19 57.2(4) . . . . ?
N1 C9 C16 C17 -55.6(4) . . . . ?
C8 C9 C16 C17 -176.6(3) . . . . ?
C19 C16 C17 C18 57.4(7) . . . . ?
C9 C16 C17 C18 -69.5(6) . . . . ?
C28 N2 C20 O4 174.6(4) . . . . ?
C28 N2 C20 C21 -5.1(6) . . . . ?
O4 C20 C21 C22 -5.6(5) . . . . ?
N2 C20 C21 C22 174.2(3) . . . . ?
O4 C20 C21 C26 174.0(3) . . . . ?
N2 C20 C21 C26 -6.3(5) . . . . ?
C26 C21 C22 C23 2.6(6) . . . . ?
C20 C21 C22 C23 -177.8(3) . . . . ?
C21 C22 C23 C24 -0.4(6) . . . . ?
C22 C23 C24 C25 -1.5(6) . . . . ?
C23 C24 C25 C26 1.1(6) . . . . ?
C22 C21 C26 C25 -2.9(5) . . . . ?
C20 C21 C26 C25 177.5(3) . . . . ?
C22 C21 C26 C27 177.7(3) . . . . ?
C20 C21 C26 C27 -1.9(5) . . . . ?
C24 C25 C26 C21 1.0(5) . . . . ?
C24 C25 C26 C27 -179.6(4) . . . . ?
C21 C26 C27 C29 -161.4(3) . . . . ?
C25 C26 C27 C29 19.3(5) . . . . ?
C21 C26 C27 C28 19.8(5) . . . . ?
C25 C26 C27 C28 -159.5(3) . . . . ?
C20 N2 C28 C27 22.0(5) . . . . ?
C20 N2 C28 C35 -104.1(4) . . . . ?
C29 C27 C28 N2 153.1(3) . . . . ?
C26 C27 C28 N2 -28.1(4) . . . . ?
C29 C27 C28 C35 -80.8(4) . . . . ?
C26 C27 C28 C35 97.9(4) . . . . ?
C26 C27 C29 C30 178.6(3) . . . . ?
C28 C27 C29 C30 -2.7(6) . . . . ?
C31 O6 C30 O5 -3.3(5) . . . . ?
C31 O6 C30 C29 177.4(3) . . . . ?
C27 C29 C30 O5 4.5(6) . . . . ?
C27 C29 C30 O6 -176.2(3) . . . . ?
C30 O6 C31 C32 -177.7(3) . . . . ?
O6 C31 C32 C33 62.8(5) . . . . ?
C31 C32 C33 C34 176.4(4) . . . . ?
N2 C28 C35 C36 57.9(4) . . . . ?
C27 C28 C35 C36 -68.3(4) . . . . ?
N2 C28 C35 C38 -68.2(4) . . . . ?
C27 C28 C35 C38 165.6(3) . . . . ?
C38 C35 C36 C37 -66.0(4) . . . . ?
C28 C35 C36 C37 168.7(3) . . . . ?
